data_4085745
loop_
_publ_author_name
'Li, Minliang'
'Song, Haibin'
'Wang, Baiquan'

_publ_section_title
;
 Synthesis, Structures, and Norbornene Polymerization Behavior of
 N-Heterocyclic Carbene-Sulfonate-Ligated Palladacycles
;
_journal_issue 10
_journal_name_full Organometallics
_journal_page_first 1969
_journal_paper_doi 10.1021/acs.organomet.5b00214
_journal_volume 34
_journal_year 2015
_chemical_formula_moiety 'C32 H39 N3 O3 Pd S'
_chemical_formula_sum 'C32 H39 N3 O3 Pd S'
_chemical_formula_weight 652.12
_chemical_name_systematic
; 
 ? 
;
_space_group_IT_number 61
_symmetry_cell_setting orthorhombic
_symmetry_space_group_name_Hall '-P 2ac 2ab'
_symmetry_space_group_name_H-M 'P b c a'
_atom_sites_solution_hydrogens geom
_atom_sites_solution_primary direct
_atom_sites_solution_secondary difmap
_audit_creation_method SHELXL-97
_cell_angle_alpha 90.00
_cell_angle_beta 90.00
_cell_angle_gamma 90.00
_cell_formula_units_Z 8
_cell_length_a 18.9550(16)
_cell_length_b 14.3972(8)
_cell_length_c 22.6100(18)
_cell_measurement_reflns_used 19748
_cell_measurement_temperature 113(2)
_cell_measurement_theta_max 27.90
_cell_measurement_theta_min 1.10
_cell_volume 6170.2(8)
_computing_cell_refinement 'CrystalClear-SM Expert 2.0 r4'
_computing_data_collection 'CrystalClear-SM Expert 2.0 r4 (Rigaku, 2009)'
_computing_data_reduction 'CrystalClear-SM Expert 2.0 r4'
_computing_molecular_graphics 'CrystalStructure 4.0'
_computing_publication_material 'CrystalStructure 4.0 (Rigaku, 2009)'
_computing_structure_refinement 'SHELXL-97 (Sheldrick, 1997)'
_computing_structure_solution 'SHELXS-97 (Sheldrick, 1990)'
_diffrn_ambient_temperature 113(2)
_diffrn_detector_area_resol_mean 14.222
_diffrn_measured_fraction_theta_full 0.997
_diffrn_measured_fraction_theta_max 0.997
_diffrn_measurement_device_type 'Rigaku Saturn724 CCD'
_diffrn_measurement_method \w
_diffrn_radiation_monochromator multilayer
_diffrn_radiation_source 'rotating anode'
_diffrn_radiation_type MoK\a
_diffrn_radiation_wavelength 0.71075
_diffrn_reflns_av_R_equivalents 0.0588
_diffrn_reflns_av_sigmaI/netI 0.0355
_diffrn_reflns_limit_h_max 22
_diffrn_reflns_limit_h_min -24
_diffrn_reflns_limit_k_max 18
_diffrn_reflns_limit_k_min -18
_diffrn_reflns_limit_l_max 29
_diffrn_reflns_limit_l_min -29
_diffrn_reflns_number 54794
_diffrn_reflns_theta_full 27.90
_diffrn_reflns_theta_max 27.90
_diffrn_reflns_theta_min 1.80
_diffrn_standards_decay_% 0
_diffrn_standards_interval_count 0
_diffrn_standards_interval_time 0
_diffrn_standards_number 0
_exptl_absorpt_coefficient_mu 0.705
_exptl_absorpt_correction_T_max 0.8718
_exptl_absorpt_correction_T_min 0.8490
_exptl_absorpt_correction_type multi-scan
_exptl_absorpt_process_details CrystalClear
_exptl_crystal_colour colorless
_exptl_crystal_density_diffrn 1.404
_exptl_crystal_density_method 'not measured'
_exptl_crystal_description prism
_exptl_crystal_F_000 2704
_exptl_crystal_size_max 0.24
_exptl_crystal_size_mid 0.22
_exptl_crystal_size_min 0.20
_refine_diff_density_max 0.656
_refine_diff_density_min -0.621
_refine_diff_density_rms 0.071
_refine_ls_extinction_method none
_refine_ls_goodness_of_fit_ref 1.086
_refine_ls_hydrogen_treatment mixed
_refine_ls_matrix_type full
_refine_ls_number_parameters 369
_refine_ls_number_reflns 7359
_refine_ls_number_restraints 0
_refine_ls_restrained_S_all 1.086
_refine_ls_R_factor_all 0.0366
_refine_ls_R_factor_gt 0.0305
_refine_ls_shift/su_max 0.002
_refine_ls_shift/su_mean 0.000
_refine_ls_structure_factor_coef Fsqd
_refine_ls_weighting_details 'calc w=1/[\s^2^(Fo^2^)+(0.0382P)^2^+0.3685P] where P=(Fo^2^+2Fc^2^)/3'
_refine_ls_weighting_scheme calc
_refine_ls_wR_factor_gt 0.0737
_refine_ls_wR_factor_ref 0.0769
_reflns_number_gt 6547
_reflns_number_total 7359
_reflns_threshold_expression >2sigma(I)
_cod_data_source_file om5b00214_si_001.cif
_cod_data_source_block 7e
_cod_depositor_comments 'Adding full bibliography for 4085742--4085745.cif.'
_cod_database_code 4085745

loop_
_symmetry_equiv_pos_as_xyz
'x, y, z'
'-x+1/2, y+1/2, z'
'x, -y+1/2, z+1/2'
'-x+1/2, -y, z+1/2'
'-x, -y, -z'
'x-1/2, -y-1/2, -z'
'-x, y-1/2, -z-1/2'
'x-1/2, y, -z-1/2'

loop_
_atom_site_label
_atom_site_type_symbol
_atom_site_fract_x
_atom_site_fract_y
_atom_site_fract_z
_atom_site_U_iso_or_equiv
_atom_site_adp_type
_atom_site_occupancy
_atom_site_symmetry_multiplicity
_atom_site_calc_flag
_atom_site_refinement_flags
Pd1 Pd 0.037752(7) 0.684136(10) 0.090076(6) 0.01468(5) Uani 1 1 d .
S1 S 0.00561(2) 0.85953(3) 0.17548(2) 0.02113(11) Uani 1 1 d .
O1 O -0.01530(7) 0.76532(9) 0.15598(5) 0.0216(3) Uani 1 1 d .
O2 O -0.01590(7) 0.93093(10) 0.13457(7) 0.0299(3) Uani 1 1 d .
O3 O -0.01441(7) 0.87411(10) 0.23638(6) 0.0299(3) Uani 1 1 d .
N1 N 0.10630(8) 0.86656(11) 0.06647(6) 0.0190(3) Uani 1 1 d .
N2 N 0.04580(8) 0.82512(11) -0.00887(7) 0.0174(3) Uani 1 1 d .
N3 N 0.01121(8) 0.56349(11) 0.13849(6) 0.0177(3) Uani 1 1 d .
C1 C 0.06644(10) 0.79581(13) 0.04521(8) 0.0171(4) Uani 1 1 d .
C2 C 0.10985(10) 0.93934(14) 0.02621(8) 0.0243(4) Uani 1 1 d .
H2 H 0.1344 0.9964 0.0312 0.029 Uiso 1 1 calc R
C3 C 0.07192(10) 0.91338(14) -0.02113(8) 0.0231(4) Uani 1 1 d .
H3 H 0.0644 0.9484 -0.0562 0.028 Uiso 1 1 calc R
C4 C 0.13977(10) 0.86413(13) 0.12343(8) 0.0193(4) Uani 1 1 d .
C5 C 0.10014(10) 0.85766(13) 0.17505(8) 0.0189(4) Uani 1 1 d .
C6 C 0.13549(10) 0.84841(14) 0.22913(8) 0.0220(4) Uani 1 1 d .
H6 H 0.1086 0.8432 0.2645 0.026 Uiso 1 1 calc R
C7 C 0.20897(10) 0.84664(14) 0.23268(8) 0.0225(4) Uani 1 1 d .
C8 C 0.24688(10) 0.85684(14) 0.18004(8) 0.0240(4) Uani 1 1 d .
H8 H 0.2970 0.8581 0.1812 0.029 Uiso 1 1 calc R
C9 C 0.21245(10) 0.86507(13) 0.12619(8) 0.0235(4) Uani 1 1 d .
H9 H 0.2392 0.8714 0.0909 0.028 Uiso 1 1 calc R
C10 C 0.24794(11) 0.83626(16) 0.29189(9) 0.0291(5) Uani 1 1 d .
C11 C 0.19766(12) 0.80633(17) 0.34153(9) 0.0366(6) Uani 1 1 d .
H11A H 0.1623 0.8549 0.3480 0.044 Uiso 1 1 calc R
H11B H 0.2245 0.7966 0.3780 0.044 Uiso 1 1 calc R
H11C H 0.1741 0.7484 0.3303 0.044 Uiso 1 1 calc R
C12 C 0.28160(14) 0.92938(18) 0.30818(10) 0.0465(6) Uani 1 1 d .
H12A H 0.3152 0.9475 0.2774 0.056 Uiso 1 1 calc R
H12B H 0.3063 0.9234 0.3461 0.056 Uiso 1 1 calc R
H12C H 0.2448 0.9769 0.3116 0.056 Uiso 1 1 calc R
C13 C 0.30575(13) 0.7623(2) 0.28672(10) 0.0464(7) Uani 1 1 d .
H13A H 0.2850 0.7038 0.2729 0.056 Uiso 1 1 calc R
H13B H 0.3277 0.7526 0.3255 0.056 Uiso 1 1 calc R
H13C H 0.3416 0.7830 0.2584 0.056 Uiso 1 1 calc R
C14 C 0.00671(9) 0.76605(13) -0.05055(8) 0.0183(4) Uani 1 1 d .
H14A H -0.0052 0.7070 -0.0305 0.022 Uiso 1 1 calc R
H14B H 0.0380 0.7511 -0.0843 0.022 Uiso 1 1 calc R
C15 C -0.06019(10) 0.80852(12) -0.07416(8) 0.0174(4) Uani 1 1 d .
C16 C -0.12065(10) 0.81397(12) -0.03801(8) 0.0187(4) Uani 1 1 d .
C17 C -0.18406(10) 0.84132(13) -0.06293(8) 0.0219(4) Uani 1 1 d .
H17 H -0.2253 0.8417 -0.0390 0.026 Uiso 1 1 calc R
C18 C -0.18932(10) 0.86834(13) -0.12186(8) 0.0236(4) Uani 1 1 d .
C19 C -0.12839(10) 0.86866(14) -0.15551(8) 0.0245(4) Uani 1 1 d .
H19 H -0.1306 0.8905 -0.1951 0.029 Uiso 1 1 calc R
C20 C -0.06404(10) 0.83802(14) -0.13332(8) 0.0217(4) Uani 1 1 d .
C21 C -0.11723(10) 0.79340(14) 0.02764(8) 0.0242(4) Uani 1 1 d .
H21A H -0.0917 0.7351 0.0340 0.029 Uiso 1 1 calc R
H21B H -0.1652 0.7877 0.0434 0.029 Uiso 1 1 calc R
H21C H -0.0926 0.8441 0.0479 0.029 Uiso 1 1 calc R
C22 C -0.25971(11) 0.89631(16) -0.14713(10) 0.0320(5) Uani 1 1 d .
H22A H -0.2525 0.9285 -0.1848 0.038 Uiso 1 1 calc R
H22B H -0.2838 0.9379 -0.1194 0.038 Uiso 1 1 calc R
H22C H -0.2886 0.8408 -0.1536 0.038 Uiso 1 1 calc R
C23 C -0.00117(11) 0.83745(17) -0.17418(9) 0.0325(5) Uani 1 1 d .
H23A H 0.0053 0.7749 -0.1904 0.039 Uiso 1 1 calc R
H23B H 0.0411 0.8556 -0.1521 0.039 Uiso 1 1 calc R
H23C H -0.0091 0.8815 -0.2066 0.039 Uiso 1 1 calc R
C24 C 0.09019(9) 0.59575(13) 0.03964(7) 0.0162(4) Uani 1 1 d .
C25 C 0.07964(10) 0.50266(13) 0.05603(8) 0.0189(4) Uani 1 1 d .
C26 C 0.12138(10) 0.43217(14) 0.03278(8) 0.0230(4) Uani 1 1 d .
H26 H 0.1150 0.3700 0.0457 0.028 Uiso 1 1 calc R
C27 C 0.17245(10) 0.45254(14) -0.00935(8) 0.0254(4) Uani 1 1 d .
H27 H 0.2010 0.4044 -0.0252 0.030 Uiso 1 1 calc R
C28 C 0.18148(10) 0.54307(14) -0.02799(8) 0.0229(4) Uani 1 1 d .
H28 H 0.2154 0.5570 -0.0577 0.027 Uiso 1 1 calc R
C29 C 0.14113(10) 0.61404(14) -0.00347(8) 0.0195(4) Uani 1 1 d .
H29 H 0.1484 0.6762 -0.0163 0.023 Uiso 1 1 calc R
C30 C 0.02000(11) 0.48302(14) 0.09828(8) 0.0223(4) Uani 1 1 d .
H30A H -0.0242 0.4723 0.0759 0.027 Uiso 1 1 calc R
H30B H 0.0305 0.4264 0.1216 0.027 Uiso 1 1 calc R
C31 C 0.06361(10) 0.55745(14) 0.18742(8) 0.0225(4) Uani 1 1 d .
H31A H 0.0638 0.6159 0.2096 0.027 Uiso 1 1 calc R
H31B H 0.1106 0.5462 0.1709 0.027 Uiso 1 1 calc R
H31C H 0.0508 0.5063 0.2139 0.027 Uiso 1 1 calc R
C32 C -0.06084(10) 0.56415(15) 0.16376(9) 0.0244(4) Uani 1 1 d .
H32A H -0.0955 0.5669 0.1317 0.029 Uiso 1 1 calc R
H32B H -0.0664 0.6185 0.1894 0.029 Uiso 1 1 calc R
H32C H -0.0683 0.5075 0.1869 0.029 Uiso 1 1 calc R

loop_
_atom_site_aniso_label
_atom_site_aniso_U_11
_atom_site_aniso_U_22
_atom_site_aniso_U_33
_atom_site_aniso_U_23
_atom_site_aniso_U_13
_atom_site_aniso_U_12
Pd1 0.01772(8) 0.01262(9) 0.01369(8) -0.00042(5) 0.00090(5) -0.00105(5)
S1 0.0210(2) 0.0197(3) 0.0226(2) -0.0062(2) -0.00082(18) 0.00278(19)
O1 0.0235(7) 0.0195(8) 0.0218(7) -0.0069(6) 0.0059(5) -0.0020(6)
O2 0.0275(7) 0.0220(8) 0.0401(9) 0.0019(7) -0.0076(6) 0.0030(6)
O3 0.0271(8) 0.0373(9) 0.0254(8) -0.0145(7) 0.0020(6) 0.0050(7)
N1 0.0231(8) 0.0156(9) 0.0182(8) 0.0008(6) -0.0019(6) -0.0020(7)
N2 0.0200(8) 0.0153(9) 0.0170(8) 0.0008(6) -0.0010(6) -0.0012(6)
N3 0.0182(8) 0.0187(9) 0.0163(7) 0.0001(6) 0.0010(6) -0.0027(6)
C1 0.0190(9) 0.0159(10) 0.0164(9) -0.0010(7) 0.0007(7) 0.0018(7)
C2 0.0299(11) 0.0166(10) 0.0264(10) 0.0048(8) -0.0027(8) -0.0056(8)
C3 0.0277(10) 0.0184(10) 0.0230(10) 0.0062(8) -0.0012(8) -0.0031(8)
C4 0.0257(10) 0.0115(10) 0.0207(9) -0.0018(7) -0.0044(7) -0.0009(7)
C5 0.0217(9) 0.0134(10) 0.0216(9) -0.0033(8) -0.0004(7) 0.0008(8)
C6 0.0233(10) 0.0238(11) 0.0190(9) -0.0058(8) 0.0000(7) 0.0008(8)
C7 0.0249(10) 0.0218(10) 0.0208(9) -0.0036(8) -0.0029(7) 0.0014(8)
C8 0.0203(10) 0.0255(12) 0.0263(10) -0.0022(9) -0.0019(8) -0.0025(8)
C9 0.0251(10) 0.0224(11) 0.0228(10) 0.0003(8) 0.0015(8) -0.0049(8)
C10 0.0259(11) 0.0402(13) 0.0212(10) -0.0038(9) -0.0055(8) 0.0028(9)
C11 0.0332(12) 0.0556(17) 0.0211(10) -0.0002(10) -0.0058(9) 0.0023(11)
C12 0.0498(15) 0.0569(18) 0.0328(12) -0.0063(12) -0.0135(11) -0.0138(13)
C13 0.0391(13) 0.072(2) 0.0278(12) -0.0026(12) -0.0067(10) 0.0218(13)
C14 0.0224(9) 0.0171(10) 0.0152(8) -0.0032(7) -0.0011(7) -0.0003(8)
C15 0.0193(9) 0.0142(10) 0.0188(9) -0.0016(7) -0.0010(7) -0.0009(7)
C16 0.0228(10) 0.0138(10) 0.0194(9) -0.0023(7) 0.0012(7) -0.0008(7)
C17 0.0207(9) 0.0168(10) 0.0282(10) -0.0045(8) 0.0017(8) -0.0008(8)
C18 0.0222(10) 0.0175(11) 0.0310(11) -0.0018(8) -0.0059(8) -0.0003(8)
C19 0.0271(10) 0.0260(12) 0.0206(9) 0.0032(8) -0.0046(8) -0.0010(9)
C20 0.0223(10) 0.0244(11) 0.0184(9) 0.0002(8) -0.0006(7) -0.0024(8)
C21 0.0251(10) 0.0274(11) 0.0202(9) -0.0024(8) 0.0053(8) 0.0000(9)
C22 0.0261(11) 0.0295(13) 0.0403(12) -0.0006(10) -0.0092(9) 0.0034(9)
C23 0.0298(12) 0.0481(15) 0.0195(10) 0.0058(10) 0.0022(8) 0.0017(10)
C24 0.0180(9) 0.0165(10) 0.0141(8) -0.0024(7) -0.0020(6) 0.0006(7)
C25 0.0217(9) 0.0172(10) 0.0176(9) -0.0023(7) -0.0012(7) -0.0012(8)
C26 0.0275(10) 0.0156(10) 0.0259(10) -0.0018(8) -0.0030(8) 0.0003(8)
C27 0.0254(10) 0.0234(11) 0.0272(10) -0.0079(9) -0.0001(8) 0.0053(8)
C28 0.0211(10) 0.0302(12) 0.0172(9) -0.0041(8) 0.0021(7) -0.0004(8)
C29 0.0218(9) 0.0181(10) 0.0187(9) -0.0002(7) -0.0012(7) -0.0007(8)
C30 0.0270(10) 0.0149(10) 0.0250(10) -0.0013(8) 0.0014(8) -0.0021(8)
C31 0.0236(10) 0.0268(11) 0.0171(9) 0.0051(8) 0.0006(7) -0.0022(8)
C32 0.0206(9) 0.0264(12) 0.0264(10) 0.0003(9) 0.0040(8) -0.0050(8)

loop_
_atom_type_symbol
_atom_type_description
_atom_type_scat_dispersion_real
_atom_type_scat_dispersion_imag
_atom_type_scat_source
C C 0.0033 0.0016 'International Tables Vol C Tables 4.2.6.8 and 6.1.1.4'
H H 0.0000 0.0000 'International Tables Vol C Tables 4.2.6.8 and 6.1.1.4'
N N 0.0061 0.0033 'International Tables Vol C Tables 4.2.6.8 and 6.1.1.4'
O O 0.0106 0.0060 'International Tables Vol C Tables 4.2.6.8 and 6.1.1.4'
S S 0.1246 0.1234 'International Tables Vol C Tables 4.2.6.8 and 6.1.1.4'
Pd Pd -0.9988 1.0072 'International Tables Vol C Tables 4.2.6.8 and 6.1.1.4'

loop_
_geom_angle_atom_site_label_1
_geom_angle_atom_site_label_2
_geom_angle_atom_site_label_3
_geom_angle
C24 Pd1 C1 95.12(7)
C24 Pd1 N3 83.65(7)
C1 Pd1 N3 177.81(7)
C24 Pd1 O1 170.96(6)
C1 Pd1 O1 92.42(6)
N3 Pd1 O1 88.65(5)
O2 S1 O3 115.71(9)
O2 S1 O1 112.74(8)
O3 S1 O1 110.29(8)
O2 S1 C5 106.86(9)
O3 S1 C5 105.68(8)
O1 S1 C5 104.62(8)
S1 O1 Pd1 125.50(8)
C1 N1 C2 111.18(15)
C1 N1 C4 123.07(15)
C2 N1 C4 125.75(15)
C1 N2 C3 111.24(16)
C1 N2 C14 123.05(16)
C3 N2 C14 125.45(16)
C32 N3 C30 110.20(15)
C32 N3 C31 109.21(14)
C30 N3 C31 109.57(15)
C32 N3 Pd1 114.46(12)
C30 N3 Pd1 107.34(11)
C31 N3 Pd1 105.90(11)
N2 C1 N1 104.32(15)
N2 C1 Pd1 129.68(14)
N1 C1 Pd1 125.60(13)
C3 C2 N1 106.64(17)
C3 C2 H2 126.7
N1 C2 H2 126.7
C2 C3 N2 106.61(17)
C2 C3 H3 126.7
N2 C3 H3 126.7
C9 C4 C5 120.14(17)
C9 C4 N1 118.79(17)
C5 C4 N1 121.03(17)
C4 C5 C6 118.72(17)
C4 C5 S1 122.92(14)
C6 C5 S1 118.37(14)
C7 C6 C5 121.97(18)
C7 C6 H6 119.0
C5 C6 H6 119.0
C6 C7 C8 117.53(18)
C6 C7 C10 122.13(18)
C8 C7 C10 120.32(17)
C9 C8 C7 120.97(18)
C9 C8 H8 119.5
C7 C8 H8 119.5
C4 C9 C8 120.60(18)
C4 C9 H9 119.7
C8 C9 H9 119.7
C12 C10 C13 109.2(2)
C12 C10 C11 109.21(18)
C13 C10 C11 107.73(19)
C12 C10 C7 108.97(18)
C13 C10 C7 110.18(17)
C11 C10 C7 111.48(17)
C10 C11 H11A 109.5
C10 C11 H11B 109.5
H11A C11 H11B 109.5
C10 C11 H11C 109.5
H11A C11 H11C 109.5
H11B C11 H11C 109.5
C10 C12 H12A 109.5
C10 C12 H12B 109.5
H12A C12 H12B 109.5
C10 C12 H12C 109.5
H12A C12 H12C 109.5
H12B C12 H12C 109.5
C10 C13 H13A 109.5
C10 C13 H13B 109.5
H13A C13 H13B 109.5
C10 C13 H13C 109.5
H13A C13 H13C 109.5
H13B C13 H13C 109.5
N2 C14 C15 114.64(15)
N2 C14 H14A 108.6
C15 C14 H14A 108.6
N2 C14 H14B 108.6
C15 C14 H14B 108.6
H14A C14 H14B 107.6
C20 C15 C16 119.53(17)
C20 C15 C14 120.26(17)
C16 C15 C14 120.10(17)
C17 C16 C15 119.04(17)
C17 C16 C21 119.44(17)
C15 C16 C21 121.50(17)
C16 C17 C18 122.11(18)
C16 C17 H17 118.9
C18 C17 H17 118.9
C19 C18 C17 117.89(17)
C19 C18 C22 122.02(18)
C17 C18 C22 120.10(18)
C18 C19 C20 122.21(18)
C18 C19 H19 118.9
C20 C19 H19 118.9
C19 C20 C15 118.99(18)
C19 C20 C23 118.29(17)
C15 C20 C23 122.72(18)
C16 C21 H21A 109.5
C16 C21 H21B 109.5
H21A C21 H21B 109.5
C16 C21 H21C 109.5
H21A C21 H21C 109.5
H21B C21 H21C 109.5
C18 C22 H22A 109.5
C18 C22 H22B 109.5
H22A C22 H22B 109.5
C18 C22 H22C 109.5
H22A C22 H22C 109.5
H22B C22 H22C 109.5
C20 C23 H23A 109.5
C20 C23 H23B 109.5
H23A C23 H23B 109.5
C20 C23 H23C 109.5
H23A C23 H23C 109.5
H23B C23 H23C 109.5
C29 C24 C25 117.53(16)
C29 C24 Pd1 128.95(14)
C25 C24 Pd1 112.99(12)
C26 C25 C24 121.06(17)
C26 C25 C30 121.99(17)
C24 C25 C30 116.93(16)
C27 C26 C25 120.12(18)
C27 C26 H26 119.9
C25 C26 H26 119.9
C28 C27 C26 119.66(18)
C28 C27 H27 120.2
C26 C27 H27 120.2
C27 C28 C29 120.23(17)
C27 C28 H28 119.9
C29 C28 H28 119.9
C28 C29 C24 121.30(18)
C28 C29 H29 119.4
C24 C29 H29 119.4
N3 C30 C25 109.05(15)
N3 C30 H30A 109.9
C25 C30 H30A 109.9
N3 C30 H30B 109.9
C25 C30 H30B 109.9
H30A C30 H30B 108.3
N3 C31 H31A 109.5
N3 C31 H31B 109.5
H31A C31 H31B 109.5
N3 C31 H31C 109.5
H31A C31 H31C 109.5
H31B C31 H31C 109.5
N3 C32 H32A 109.5
N3 C32 H32B 109.5
H32A C32 H32B 109.5
N3 C32 H32C 109.5
H32A C32 H32C 109.5
H32B C32 H32C 109.5

loop_
_geom_bond_atom_site_label_1
_geom_bond_atom_site_label_2
_geom_bond_distance
Pd1 C24 1.9767(17)
Pd1 C1 1.9772(18)
Pd1 N3 2.1138(15)
Pd1 O1 2.1442(12)
S1 O2 1.4417(15)
S1 O3 1.4437(14)
S1 O1 1.4804(14)
S1 C5 1.7920(19)
N1 C1 1.356(2)
N1 C2 1.390(2)
N1 C4 1.436(2)
N2 C1 1.351(2)
N2 C3 1.392(2)
N2 C14 1.470(2)
N3 C32 1.480(2)
N3 C30 1.482(2)
N3 C31 1.489(2)
C2 C3 1.342(3)
C2 H2 0.9500
C3 H3 0.9500
C4 C9 1.379(3)
C4 C5 1.391(3)
C5 C6 1.401(2)
C6 C7 1.395(3)
C6 H6 0.9500
C7 C8 1.398(3)
C7 C10 1.536(3)
C8 C9 1.386(3)
C8 H8 0.9500
C9 H9 0.9500
C10 C12 1.530(3)
C10 C13 1.533(3)
C10 C11 1.534(3)
C11 H11A 0.9800
C11 H11B 0.9800
C11 H11C 0.9800
C12 H12A 0.9800
C12 H12B 0.9800
C12 H12C 0.9800
C13 H13A 0.9800
C13 H13B 0.9800
C13 H13C 0.9800
C14 C15 1.506(3)
C14 H14A 0.9900
C14 H14B 0.9900
C15 C20 1.405(3)
C15 C16 1.410(3)
C16 C17 1.385(3)
C16 C21 1.515(2)
C17 C18 1.392(3)
C17 H17 0.9500
C18 C19 1.383(3)
C18 C22 1.506(3)
C19 C20 1.391(3)
C19 H19 0.9500
C20 C23 1.508(3)
C21 H21A 0.9800
C21 H21B 0.9800
C21 H21C 0.9800
C22 H22A 0.9800
C22 H22B 0.9800
C22 H22C 0.9800
C23 H23A 0.9800
C23 H23B 0.9800
C23 H23C 0.9800
C24 C29 1.397(2)
C24 C25 1.405(3)
C25 C26 1.390(3)
C25 C30 1.507(3)
C26 C27 1.389(3)
C26 H26 0.9500
C27 C28 1.381(3)
C27 H27 0.9500
C28 C29 1.392(3)
C28 H28 0.9500
C29 H29 0.9500
C30 H30A 0.9900
C30 H30B 0.9900
C31 H31A 0.9800
C31 H31B 0.9800
C31 H31C 0.9800
C32 H32A 0.9800
C32 H32B 0.9800
C32 H32C 0.9800

loop_
_geom_torsion_atom_site_label_1
_geom_torsion_atom_site_label_2
_geom_torsion_atom_site_label_3
_geom_torsion_atom_site_label_4
_geom_torsion
O2 S1 O1 Pd1 78.55(11)
O3 S1 O1 Pd1 -150.41(9)
C5 S1 O1 Pd1 -37.20(11)
C24 Pd1 O1 S1 114.7(4)
C1 Pd1 O1 S1 -31.90(11)
N3 Pd1 O1 S1 146.19(10)
C24 Pd1 N3 C32 -144.49(13)
C1 Pd1 N3 C32 159.4(17)
O1 Pd1 N3 C32 40.25(12)
C24 Pd1 N3 C30 -21.84(12)
C1 Pd1 N3 C30 -77.9(17)
O1 Pd1 N3 C30 162.90(12)
C24 Pd1 N3 C31 95.15(12)
C1 Pd1 N3 C31 39.1(17)
O1 Pd1 N3 C31 -80.11(11)
C3 N2 C1 N1 -0.5(2)
C14 N2 C1 N1 174.00(15)
C3 N2 C1 Pd1 172.47(14)
C14 N2 C1 Pd1 -13.1(3)
C2 N1 C1 N2 0.5(2)
C4 N1 C1 N2 -179.44(16)
C2 N1 C1 Pd1 -172.81(14)
C4 N1 C1 Pd1 7.2(3)
C24 Pd1 C1 N2 72.35(17)
N3 Pd1 C1 N2 128.2(16)
O1 Pd1 C1 N2 -112.63(17)
C24 Pd1 C1 N1 -116.06(16)
N3 Pd1 C1 N1 -60.2(18)
O1 Pd1 C1 N1 58.95(16)
C1 N1 C2 C3 -0.4(2)
C4 N1 C2 C3 179.59(17)
N1 C2 C3 N2 0.1(2)
C1 N2 C3 C2 0.3(2)
C14 N2 C3 C2 -174.05(17)
C1 N1 C4 C9 115.6(2)
C2 N1 C4 C9 -64.4(3)
C1 N1 C4 C5 -62.2(2)
C2 N1 C4 C5 117.9(2)
C9 C4 C5 C6 -2.5(3)
N1 C4 C5 C6 175.19(17)
C9 C4 C5 S1 178.07(14)
N1 C4 C5 S1 -4.2(2)
O2 S1 C5 C4 -42.65(18)
O3 S1 C5 C4 -166.43(16)
O1 S1 C5 C4 77.12(17)
O2 S1 C5 C6 137.96(15)
O3 S1 C5 C6 14.18(18)
O1 S1 C5 C6 -102.27(16)
C4 C5 C6 C7 0.8(3)
S1 C5 C6 C7 -179.79(16)
C5 C6 C7 C8 1.6(3)
C5 C6 C7 C10 -179.85(18)
C6 C7 C8 C9 -2.2(3)
C10 C7 C8 C9 179.16(19)
C5 C4 C9 C8 1.9(3)
N1 C4 C9 C8 -175.86(17)
C7 C8 C9 C4 0.5(3)
C6 C7 C10 C12 -107.5(2)
C8 C7 C10 C12 71.0(2)
C6 C7 C10 C13 132.6(2)
C8 C7 C10 C13 -48.8(3)
C6 C7 C10 C11 13.1(3)
C8 C7 C10 C11 -168.37(19)
C1 N2 C14 C15 127.52(19)
C3 N2 C14 C15 -58.8(2)
N2 C14 C15 C20 108.68(19)
N2 C14 C15 C16 -75.0(2)
C20 C15 C16 C17 5.1(3)
C14 C15 C16 C17 -171.19(17)
C20 C15 C16 C21 -172.99(17)
C14 C15 C16 C21 10.7(3)
C15 C16 C17 C18 -3.4(3)
C21 C16 C17 C18 174.73(17)
C16 C17 C18 C19 -1.0(3)
C16 C17 C18 C22 179.19(19)
C17 C18 C19 C20 3.8(3)
C22 C18 C19 C20 -176.36(19)
C18 C19 C20 C15 -2.1(3)
C18 C19 C20 C23 177.59(19)
C16 C15 C20 C19 -2.5(3)
C14 C15 C20 C19 173.86(18)
C16 C15 C20 C23 177.87(18)
C14 C15 C20 C23 -5.8(3)
C1 Pd1 C24 C29 12.10(17)
N3 Pd1 C24 C29 -166.07(17)
O1 Pd1 C24 C29 -134.4(3)
C1 Pd1 C24 C25 -176.62(13)
N3 Pd1 C24 C25 5.21(13)
O1 Pd1 C24 C25 36.9(5)
C29 C24 C25 C26 3.8(3)
Pd1 C24 C25 C26 -168.52(14)
C29 C24 C25 C30 -174.44(16)
Pd1 C24 C25 C30 13.2(2)
C24 C25 C26 C27 -2.9(3)
C30 C25 C26 C27 175.27(17)
C25 C26 C27 C28 0.0(3)
C26 C27 C28 C29 1.9(3)
C27 C28 C29 C24 -0.9(3)
C25 C24 C29 C28 -1.9(3)
Pd1 C24 C29 C28 169.01(14)
C32 N3 C30 C25 158.06(16)
C31 N3 C30 C25 -81.75(18)
Pd1 N3 C30 C25 32.81(17)
C26 C25 C30 N3 149.92(17)
C24 C25 C30 N3 -31.8(2)
